data_1517187
loop_
_publ_author_name
'Shang, Jie'
'Si, Wen'
'Zhao, Wei'
'Che, Yanke'
'Hou, Jun-Li'
'Jiang, Hua'

_publ_section_title
;
 Preorganized aryltriazole foldamers as effective transmembrane
 transporters for chloride anion.
;
_journal_issue 15
_journal_name_full 'Organic letters'
_journal_page_first 4008
_journal_page_last 4011
_journal_paper_doi 10.1021/ol501772v
_journal_volume 16
_journal_year 2014
_chemical_formula_moiety 'C42 H52 N10 O4'
_chemical_formula_sum 'C42 H52 N10 O4'
_chemical_formula_weight 760.93
_chemical_name_systematic
;
 ?
;
_space_group_crystal_system monoclinic
_space_group_IT_number 14
_space_group_name_Hall '-P 2ybc'
_space_group_name_H-M_alt 'P 1 21/c 1'
_symmetry_space_group_name_Hall '-P 2ybc'
_symmetry_space_group_name_H-M 'P 1 21/c 1'
_atom_sites_solution_hydrogens mixed
_audit_creation_date 2014-06-24
_audit_creation_method
;
Olex2 1.2
(compiled 2013.12.10 svn.r2850 for OlexSys, GUI svn.r4736)
;
_cell_angle_alpha 90
_cell_angle_beta 107.86(3)
_cell_angle_gamma 90
_cell_formula_units_Z 4
_cell_length_a 13.511(3)
_cell_length_b 33.064(7)
_cell_length_c 11.248(2)
_cell_measurement_reflns_used 12721
_cell_measurement_temperature 173.1500
_cell_measurement_theta_max 27.4805
_cell_measurement_theta_min 1.2317
_cell_volume 4782.6(19)
_computing_cell_refinement 'CrystalClear (Rigaku Inc., 2007)'
_computing_data_collection 'CrystalClear (Rigaku Inc., 2007)'
_computing_data_reduction 'CrystalClear (Rigaku Inc., 2007)'
_computing_molecular_graphics 'Olex2 (Dolomanov et al., 2009)'
_computing_publication_material 'Olex2 (Dolomanov et al., 2009)'
_computing_structure_refinement 'SHELXL (Sheldrick, 2013)'
_computing_structure_solution
;
'SHELXS (Sheldrick, 2013)'
;
_diffrn_ambient_temperature 173.1500
_diffrn_detector_area_resol_mean 28.5714
_diffrn_measured_fraction_theta_full 0.995
_diffrn_measured_fraction_theta_max 1.000
_diffrn_measurement_device
;
Saturn724+ (2x2 bin mode)
;
_diffrn_measurement_device_details
;
AFC10: Fixed Chi 2 circle
;
_diffrn_measurement_device_type 'MM007-HF CCD(Saturn 724+)'
_diffrn_measurement_method '\w scans at fixed \c = 45\%'
_diffrn_orient_matrix_type d*Trek
_diffrn_orient_matrix_UB_11 -0.0208
_diffrn_orient_matrix_UB_12 -0.0878
_diffrn_orient_matrix_UB_13 0.0241
_diffrn_orient_matrix_UB_21 0.0725
_diffrn_orient_matrix_UB_22 0.0147
_diffrn_orient_matrix_UB_23 0.0239
_diffrn_orient_matrix_UB_31 -0.0107
_diffrn_orient_matrix_UB_32 0.0098
_diffrn_orient_matrix_UB_33 0.0265
_diffrn_radiation_detector CCD
_diffrn_radiation_monochromator Confocal
_diffrn_radiation_type MoK\a
_diffrn_radiation_wavelength 0.71073
_diffrn_reflns_av_R_equivalents 0.0875
_diffrn_reflns_av_unetI/netI 0.0884
_diffrn_reflns_Laue_measured_fraction_full 0.995
_diffrn_reflns_Laue_measured_fraction_max 1.000
_diffrn_reflns_limit_h_max 16
_diffrn_reflns_limit_h_min -15
_diffrn_reflns_limit_k_max 37
_diffrn_reflns_limit_k_min -39
_diffrn_reflns_limit_l_max 13
_diffrn_reflns_limit_l_min -13
_diffrn_reflns_number 30726
_diffrn_reflns_point_group_measured_fraction_full 0.995
_diffrn_reflns_point_group_measured_fraction_max 1.000
_diffrn_reflns_theta_full 25.242
_diffrn_reflns_theta_max 25.200
_diffrn_reflns_theta_min 1.232
_diffrn_source 'Rotating Anode'
_diffrn_source_current 24.0000
_diffrn_source_power 1.2000
_diffrn_source_voltage 50.0000
_exptl_absorpt_coefficient_mu 0.070
_exptl_absorpt_correction_T_max 1.0000
_exptl_absorpt_correction_T_min 0.2762
_exptl_absorpt_correction_type multi-scan
_exptl_absorpt_process_details 'CrystalClear (Rigaku Inc., 2007)'
_exptl_crystal_colour Colorless
_exptl_crystal_density_diffrn 1.057
_exptl_crystal_description rod
_exptl_crystal_F_000 1624
_exptl_crystal_size_max 0.5
_exptl_crystal_size_mid 0.22
_exptl_crystal_size_min 0.09
_refine_diff_density_max 0.718
_refine_diff_density_min -0.439
_refine_diff_density_rms 0.092
_refine_ls_extinction_method none
_refine_ls_goodness_of_fit_ref 1.135
_refine_ls_hydrogen_treatment constr
_refine_ls_matrix_type full
_refine_ls_number_parameters 555
_refine_ls_number_reflns 8605
_refine_ls_number_restraints 105
_refine_ls_restrained_S_all 1.133
_refine_ls_R_factor_all 0.1289
_refine_ls_R_factor_gt 0.1038
_refine_ls_shift/su_max 0.001
_refine_ls_shift/su_mean 0.000
_refine_ls_structure_factor_coef Fsqd
_refine_ls_weighting_details 'w=1/[\s^2^(Fo^2^)+(0.2000P)^2^] where P=(Fo^2^+2Fc^2^)/3'
_refine_ls_weighting_scheme calc
_refine_ls_wR_factor_gt 0.2996
_refine_ls_wR_factor_ref 0.3286
_reflns_Friedel_coverage 0.000
_reflns_number_gt 5827
_reflns_number_total 8605
_reflns_threshold_expression 'I > 2\s(I)'
_cod_data_source_file ol501772v_si_002.cif
_cod_data_source_block a
_cod_depositor_comments 'Adding full bibliography for 1517187.cif.'
_cod_original_cell_volume 4782.6(18)
_cod_database_code 1517187
_shelxl_version_number 2013-4
_shelx_space_group_comment
;
The symmetry employed for this shelxl refinement is uniquely defined
by the following loop, which should always be used as a source of
symmetry information in preference to the above space-group names.
They are only intended as comments.
;
_shelx_estimated_absorpt_t_max 0.994
_shelx_estimated_absorpt_t_min 0.966
_diffrn_number_total 20540
_olex2_refinement_description
;
1. Fixed Uiso
 At 1.2 times of:
  All C(H) groups, All N(H) groups
 At 1.5 times of:
  All C(H,H,H) groups
2. Restrained distances
 C25-O3 = C25-O3'
 1.2 with sigma of 0.02
 C42-C39 = C42A-C39 = C41-C39 = C41A-C39 = C40A-C39 = C40-C39
 1.54 with sigma of 0.01
3. Rigid bond restraints
 C4, C1
 with sigma for 1-2 distances of 0.01 and sigma for 1-3 distances of 0.01
4. Uiso/Uaniso restraints and constraints
O3 \\sim O3': within 1.7A with sigma of 0.01 and sigma for terminal atoms of
0.02
C42 \\sim C41 \\sim C40 \\sim C39: within 1.7A with sigma of 0.02 and sigma for
terminal atoms of 0.04
C42 \\sim C42A \\sim C40A \\sim C40 \\sim C41A \\sim C41: within 1.7A with
sigma of 0.02 and sigma for terminal atoms of 0.04
Uanis(O3) \\sim Ueq, Uanis(O3') \\sim Ueq: with sigma of 0.01 and sigma for
terminal atoms of 0.02
Uanis(C42) \\sim Ueq, Uanis(C42A) \\sim Ueq, Uanis(C41) \\sim Ueq, Uanis(C41A)
\\sim Ueq, Uanis(C40) \\sim Ueq, Uanis(C40A) \\sim Ueq: with sigma of 0.01 and
sigma for terminal atoms of 0.02
5. Others
 Sof(O3')=1-FVAR(1)
 Sof(O3)=FVAR(1)
 Sof(C42A)=Sof(H42D)=Sof(H42E)=Sof(H42F)=Sof(C40A)=Sof(H40D)=Sof(H40E)=
 Sof(H40F)=Sof(C41A)=Sof(H41D)=Sof(H41E)=Sof(H41F)=1-FVAR(2)
 Sof(C40)=Sof(H40A)=Sof(H40B)=Sof(H40C)=Sof(C42)=Sof(H42A)=Sof(H42B)=Sof(H42C)=
 Sof(C41)=Sof(H41A)=Sof(H41B)=Sof(H41C)=FVAR(2)
6.a Riding coordinates:
 C42(H42A,H42B,H42C), C41(H41A,H41B,H41C), C42A(H42D,H42E,H42F)
6.b Aromatic/amide H refined with riding coordinates:
 N1(H1), N2(H2), N9(H9), N10(H10), C8(H8), C11(H11), C18(H18), C20(H20),
 C21(H21), C22(H22), C23(H23), C31(H31), C33(H33), C34(H34), C35(H35), C36(H36)
6.c Idealised Me refined as rotating group:
 C1(H1A,H1B,H1C), C2(H2A,H2B,H2C), C3(H3A,H3B,H3C), C14(H14A,H14B,H14C),
 C15(H15A,H15B,H15C), C16(H16A,H16B,H16C), C27(H27A,H27B,H27C), C28(H28A,H28B,
 H28C), C29(H29A,H29B,H29C), C40(H40A,H40B,H40C), C40A(H40D,H40E,H40F),
 C41A(H41D,H41E,H41F)
;

loop_
_space_group_symop_operation_xyz
'x, y, z'
'-x, y+1/2, -z+1/2'
'-x, -y, -z'
'x, -y-1/2, z-1/2'

loop_
_atom_site_label
_atom_site_type_symbol
_atom_site_fract_x
_atom_site_fract_y
_atom_site_fract_z
_atom_site_U_iso_or_equiv
_atom_site_adp_type
_atom_site_occupancy
_atom_site_site_symmetry_order
_atom_site_calc_flag
_atom_site_refinement_flags_posn
_atom_site_refinement_flags_adp
_atom_site_refinement_flags_occupancy
_atom_site_disorder_assembly
_atom_site_disorder_group
O1 O 0.1256(2) 0.14732(8) 0.3909(2) 0.0658(8) Uani 1 1 d . . . . .
O2 O -0.0930(2) 0.22018(8) 0.1995(2) 0.0639(7) Uani 1 1 d . . . . .
O3 O 0.453(4) 0.1606(8) 1.3632(19) 0.074(6) Uani 0.31(6) 1 d D U P A 1
O3' O 0.493(2) 0.1620(4) 1.3659(8) 0.090(4) Uani 0.69(6) 1 d D U P A 2
O4 O -0.3202(3) 0.49634(11) 0.3590(4) 0.1000(12) Uani 1 1 d . . . . .
N1 N 0.1607(2) 0.17683(8) 0.5811(2) 0.0445(7) Uani 1 1 d . . . . .
H1 H 0.1895 0.1717 0.6610 0.053 Uiso 1 1 calc R . . . .
N2 N -0.0332(2) 0.28072(8) 0.2905(2) 0.0419(6) Uani 1 1 d . . . . .
H2 H -0.0349 0.3068 0.2746 0.050 Uiso 1 1 calc R . . . .
N3 N 0.2611(3) 0.20087(8) 0.8181(3) 0.0542(8) Uani 1 1 d . . . . .
N4 N 0.3250(3) 0.20242(8) 0.9323(3) 0.0547(8) Uani 1 1 d . . . . .
N5 N 0.33643(19) 0.24233(7) 0.9648(2) 0.0373(6) Uani 1 1 d . . . . .
N6 N -0.0072(2) 0.35957(8) 0.3749(2) 0.0477(7) Uani 1 1 d . . . . .
N7 N -0.0332(2) 0.39713(8) 0.3914(2) 0.0487(7) Uani 1 1 d . . . . .
N8 N -0.0187(2) 0.40175(8) 0.5155(2) 0.0439(7) Uani 1 1 d . . . . .
N9 N 0.4192(2) 0.18614(8) 1.1696(2) 0.0470(7) Uani 1 1 d . . . . .
H9 H 0.3861 0.1788 1.0924 0.056 Uiso 1 1 calc R . . . .
N10 N -0.1830(2) 0.45426(9) 0.3821(3) 0.0559(8) Uani 1 1 d . . . . .
H10 H -0.1584 0.4353 0.3439 0.067 Uiso 1 1 calc R . . . .
C1 C 0.0731(5) 0.08094(15) 0.5345(5) 0.0947(16) Uani 1 1 d . U . . .
H1A H 0.0437 0.0785 0.4436 0.142 Uiso 1 1 calc GR . . . .
H1B H 0.0255 0.0965 0.5673 0.142 Uiso 1 1 calc GR . . . .
H1C H 0.0830 0.0539 0.5721 0.142 Uiso 1 1 calc GR . . . .
C2 C 0.2488(5) 0.08070(15) 0.5113(5) 0.0898(15) Uani 1 1 d . . . . .
H2A H 0.2521 0.0523 0.5372 0.135 Uiso 1 1 calc GR . . . .
H2B H 0.3187 0.0925 0.5394 0.135 Uiso 1 1 calc GR . . . .
H2C H 0.2214 0.0824 0.4200 0.135 Uiso 1 1 calc GR . . . .
C3 C 0.2194(5) 0.10439(13) 0.7102(4) 0.0846(15) Uani 1 1 d . . . . .
H3A H 0.2282 0.0767 0.7430 0.127 Uiso 1 1 calc GR . . . .
H3B H 0.1688 0.1187 0.7413 0.127 Uiso 1 1 calc GR . . . .
H3C H 0.2863 0.1185 0.7378 0.127 Uiso 1 1 calc GR . . . .
C4 C 0.1802(4) 0.10313(11) 0.5671(3) 0.0627(10) Uani 1 1 d . U . . .
C5 C 0.1535(3) 0.14493(9) 0.5060(3) 0.0433(8) Uani 1 1 d . . . . .
C6 C 0.1291(2) 0.21794(9) 0.5526(3) 0.0372(7) Uani 1 1 d . . . . .
C7 C 0.1641(2) 0.24700(9) 0.6483(3) 0.0369(7) Uani 1 1 d . . . . .
C8 C 0.1281(2) 0.28623(9) 0.6197(3) 0.0375(7) Uani 1 1 d . . . . .
H8 H 0.1490 0.3060 0.6838 0.045 Uiso 1 1 calc R . . . .
C9 C 0.0640(2) 0.29847(9) 0.5047(3) 0.0372(7) Uani 1 1 d . . . . .
C10 C 0.0338(2) 0.26865(9) 0.4093(3) 0.0366(7) Uani 1 1 d . . . . .
C11 C 0.0662(2) 0.22900(9) 0.4342(3) 0.0373(7) Uani 1 1 d . . . . .
H11 H 0.0455 0.2092 0.3701 0.045 Uiso 1 1 calc R . . . .
C12 C -0.0955(3) 0.25699(10) 0.1978(3) 0.0443(8) Uani 1 1 d . . . . .
C13 C -0.1773(3) 0.28038(11) 0.0936(3) 0.0508(9) Uani 1 1 d . . . . .
C14 C -0.2106(3) 0.25313(14) -0.0228(3) 0.0637(10) Uani 1 1 d . . . . .
H14A H -0.1502 0.2474 -0.0510 0.096 Uiso 1 1 calc GR . . . .
H14B H -0.2640 0.2669 -0.0895 0.096 Uiso 1 1 calc GR . . . .
H14C H -0.2387 0.2277 -0.0020 0.096 Uiso 1 1 calc GR . . . .
C15 C -0.2720(3) 0.28750(15) 0.1408(4) 0.0672(11) Uani 1 1 d . . . . .
H15A H -0.3277 0.3007 0.0751 0.101 Uiso 1 1 calc GR . . . .
H15B H -0.2515 0.3049 0.2150 0.101 Uiso 1 1 calc GR . . . .
H15C H -0.2969 0.2615 0.1623 0.101 Uiso 1 1 calc GR . . . .
C16 C -0.1378(3) 0.32058(12) 0.0609(3) 0.0611(10) Uani 1 1 d . . . . .
H16A H -0.0692 0.3167 0.0498 0.092 Uiso 1 1 calc GR . . . .
H16B H -0.1322 0.3400 0.1286 0.092 Uiso 1 1 calc GR . . . .
H16C H -0.1864 0.3310 -0.0167 0.092 Uiso 1 1 calc GR . . . .
C17 C 0.2348(2) 0.23886(9) 0.7754(2) 0.0342(6) Uani 1 1 d . . . . .
C18 C 0.2817(2) 0.26494(9) 0.8678(3) 0.0381(7) Uani 1 1 d . . . . .
H18 H 0.2769 0.2936 0.8649 0.046 Uiso 1 1 calc R . . . .
C19 C 0.4041(2) 0.25502(10) 1.0848(3) 0.0415(7) Uani 1 1 d . . . . .
C20 C 0.4274(3) 0.29543(10) 1.1006(3) 0.0492(8) Uani 1 1 d . . . . .
H20 H 0.4020 0.3134 1.0320 0.059 Uiso 1 1 calc R . . . .
C21 C 0.4876(3) 0.31056(12) 1.2155(3) 0.0584(9) Uani 1 1 d . . . . .
H21 H 0.5035 0.3386 1.2253 0.070 Uiso 1 1 calc R . . . .
C22 C 0.5242(3) 0.28428(12) 1.3155(3) 0.0566(9) Uani 1 1 d . . . . .
H22 H 0.5644 0.2944 1.3946 0.068 Uiso 1 1 calc R . . . .
C23 C 0.5025(3) 0.24390(11) 1.3003(3) 0.0499(8) Uani 1 1 d . . . . .
H23 H 0.5292 0.2263 1.3696 0.060 Uiso 1 1 calc R . . . .
C24 C 0.4426(2) 0.22758(10) 1.1870(3) 0.0403(7) Uani 1 1 d . . . . .
C25 C 0.4405(3) 0.15637(11) 1.2539(3) 0.0549(9) Uani 1 1 d D . . . .
C26 C 0.4066(3) 0.11362(11) 1.2012(3) 0.0547(9) Uani 1 1 d . . . . .
C27 C 0.2886(4) 0.11194(16) 1.1734(5) 0.0841(14) Uani 1 1 d . . . . .
H27A H 0.2573 0.1364 1.1284 0.126 Uiso 1 1 calc GR . . . .
H27B H 0.2718 0.1102 1.2520 0.126 Uiso 1 1 calc GR . . . .
H27C H 0.2611 0.0881 1.1220 0.126 Uiso 1 1 calc GR . . . .
C28 C 0.4276(4) 0.10516(14) 1.0767(4) 0.0759(13) Uani 1 1 d . . . . .
H28A H 0.4132 0.0766 1.0541 0.114 Uiso 1 1 calc GR . . . .
H28B H 0.5005 0.1111 1.0853 0.114 Uiso 1 1 calc GR . . . .
H28C H 0.3824 0.1223 1.0112 0.114 Uiso 1 1 calc GR . . . .
C29 C 0.4628(4) 0.08261(13) 1.2953(4) 0.0761(12) Uani 1 1 d . . . . .
H29A H 0.4438 0.0555 1.2609 0.114 Uiso 1 1 calc GR . . . .
H29B H 0.4433 0.0857 1.3718 0.114 Uiso 1 1 calc GR . . . .
H29C H 0.5380 0.0864 1.3144 0.114 Uiso 1 1 calc GR . . . .
C30 C 0.0257(2) 0.34005(9) 0.4889(3) 0.0403(7) Uani 1 1 d . . . . .
C31 C 0.0171(2) 0.36700(9) 0.5777(3) 0.0422(7) Uani 1 1 d . . . . .
H31 H 0.0329 0.3623 0.6649 0.051 Uiso 1 1 calc R . . . .
C32 C -0.0376(3) 0.43990(10) 0.5659(3) 0.0465(8) Uani 1 1 d . . . . .
C33 C 0.0286(3) 0.45042(11) 0.6815(3) 0.0543(9) Uani 1 1 d . . . . .
H33 H 0.0835 0.4327 0.7236 0.065 Uiso 1 1 calc R . . . .
C34 C 0.0159(3) 0.48670(12) 0.7371(3) 0.0612(10) Uani 1 1 d . . . . .
H34 H 0.0616 0.4939 0.8169 0.073 Uiso 1 1 calc R . . . .
C35 C -0.0650(3) 0.51258(12) 0.6740(3) 0.0621(10) Uani 1 1 d . . . . .
H35 H -0.0755 0.5371 0.7124 0.075 Uiso 1 1 calc R . . . .
C36 C -0.1295(3) 0.50293(11) 0.5570(3) 0.0577(9) Uani 1 1 d . . . . .
H36 H -0.1820 0.5215 0.5142 0.069 Uiso 1 1 calc R . . . .
C37 C -0.1190(3) 0.46550(10) 0.4986(3) 0.0467(8) Uani 1 1 d . . . . .
C38 C -0.2791(4) 0.46875(13) 0.3186(4) 0.0735(12) Uani 1 1 d . . . . .
C39 C -0.3349(4) 0.44858(12) 0.1913(4) 0.0763(13) Uani 1 1 d D . . . .
C40 C -0.405(3) 0.4796(9) 0.104(3) 0.078(9) Uani 0.153(10) 1 d D U P B 1
H40A H -0.4560 0.4899 0.1414 0.117 Uiso 0.153(10) 1 calc GR . P B 1
H40B H -0.4405 0.4667 0.0236 0.117 Uiso 0.153(10) 1 calc GR . P B 1
H40C H -0.3620 0.5020 0.0899 0.117 Uiso 0.153(10) 1 calc GR . P B 1
C42 C -0.258(3) 0.4385(18) 0.119(4) 0.124(12) Uani 0.153(10) 1 d D U P B 1
H42A H -0.2301 0.4610 0.0819 0.186 Uiso 0.153(10) 1 d R . P B 1
H42B H -0.2940 0.4196 0.0525 0.186 Uiso 0.153(10) 1 d R . P B 1
H42C H -0.2009 0.4246 0.1800 0.186 Uiso 0.153(10) 1 d R . P B 1
C41 C -0.371(4) 0.4074(8) 0.227(4) 0.110(10) Uani 0.153(10) 1 d D U P B 1
H41A H -0.3265 0.3987 0.3090 0.166 Uiso 0.153(10) 1 d R . P B 1
H41B H -0.3703 0.3866 0.1645 0.166 Uiso 0.153(10) 1 d R . P B 1
H41C H -0.4419 0.4114 0.2289 0.166 Uiso 0.153(10) 1 d R . P B 1
C42A C -0.2840(7) 0.4102(3) 0.1633(7) 0.125(4) Uani 0.847(10) 1 d D U P B 2
H42D H -0.2143 0.4161 0.1583 0.188 Uiso 0.847(10) 1 d R . P B 2
H42E H -0.3269 0.3988 0.0838 0.188 Uiso 0.847(10) 1 d R . P B 2
H42F H -0.2789 0.3907 0.2306 0.188 Uiso 0.847(10) 1 d R . P B 2
C40A C -0.3413(8) 0.4800(2) 0.0899(6) 0.099(2) Uani 0.847(10) 1 d D U P B 2
H40D H -0.3702 0.5053 0.1111 0.148 Uiso 0.847(10) 1 calc GR . P B 2
H40E H -0.3864 0.4700 0.0096 0.148 Uiso 0.847(10) 1 calc GR . P B 2
H40F H -0.2716 0.4851 0.0838 0.148 Uiso 0.847(10) 1 calc GR . P B 2
C41A C -0.4462(6) 0.4391(3) 0.1904(8) 0.132(3) Uani 0.847(10) 1 d D U P B 2
H41D H -0.4445 0.4187 0.2542 0.198 Uiso 0.847(10) 1 calc GR . P B 2
H41E H -0.4863 0.4288 0.1081 0.198 Uiso 0.847(10) 1 calc GR . P B 2
H41F H -0.4789 0.4639 0.2085 0.198 Uiso 0.847(10) 1 calc GR . P B 2

loop_
_atom_site_aniso_label
_atom_site_aniso_U_11
_atom_site_aniso_U_22
_atom_site_aniso_U_33
_atom_site_aniso_U_23
_atom_site_aniso_U_13
_atom_site_aniso_U_12
O1 0.094(2) 0.0550(16) 0.0411(13) -0.0009(11) 0.0095(13) 0.0138(14)
O2 0.0681(17) 0.0556(18) 0.0566(15) -0.0058(12) 0.0022(13) 0.0026(13)
O3 0.119(14) 0.054(7) 0.056(7) -0.010(6) 0.036(8) 0.010(9)
O3' 0.116(10) 0.072(4) 0.065(4) 0.014(3) 0.001(4) 0.003(5)
O4 0.094(2) 0.086(2) 0.098(3) -0.024(2) -0.0037(19) 0.0242(19)
N1 0.0561(17) 0.0372(15) 0.0337(12) 0.0017(10) 0.0041(11) 0.0044(12)
N2 0.0496(15) 0.0361(14) 0.0357(13) 0.0016(10) 0.0068(11) 0.0024(11)
N3 0.075(2) 0.0376(16) 0.0406(15) 0.0033(11) 0.0039(14) 0.0049(14)
N4 0.074(2) 0.0379(16) 0.0436(15) -0.0023(12) 0.0050(14) -0.0010(14)
N5 0.0420(14) 0.0363(14) 0.0298(12) -0.0013(10) 0.0055(10) -0.0014(11)
N6 0.0630(18) 0.0385(16) 0.0367(13) 0.0024(11) 0.0081(12) 0.0065(12)
N7 0.0627(18) 0.0389(16) 0.0398(14) 0.0018(11) 0.0091(12) 0.0075(13)
N8 0.0493(16) 0.0413(15) 0.0372(13) 0.0004(11) 0.0073(11) 0.0014(12)
N9 0.0550(17) 0.0445(16) 0.0347(13) 0.0003(11) 0.0036(12) 0.0024(12)
N10 0.0635(19) 0.0407(17) 0.0531(17) -0.0058(12) 0.0027(14) 0.0114(14)
C1 0.132(5) 0.068(3) 0.077(3) 0.003(2) 0.021(3) -0.010(3)
C2 0.116(4) 0.069(3) 0.080(3) 0.008(2) 0.025(3) 0.024(3)
C3 0.129(4) 0.048(2) 0.064(3) 0.0026(19) 0.011(3) 0.011(2)
C4 0.093(3) 0.039(2) 0.0514(19) 0.0028(15) 0.0157(19) 0.0065(18)
C5 0.0536(19) 0.0363(17) 0.0384(16) -0.0024(13) 0.0116(14) 0.0012(14)
C6 0.0412(16) 0.0318(16) 0.0377(15) 0.0001(12) 0.0106(12) 0.0022(12)
C7 0.0433(16) 0.0355(17) 0.0313(14) -0.0012(11) 0.0107(12) -0.0013(13)
C8 0.0443(17) 0.0346(16) 0.0320(14) -0.0012(12) 0.0096(12) -0.0009(13)
C9 0.0434(16) 0.0346(16) 0.0333(14) 0.0020(11) 0.0113(12) 0.0002(13)
C10 0.0405(16) 0.0363(17) 0.0317(14) 0.0023(11) 0.0092(12) 0.0013(12)
C11 0.0377(15) 0.0381(17) 0.0339(14) -0.0020(12) 0.0077(12) -0.0012(13)
C12 0.0478(18) 0.045(2) 0.0367(16) -0.0043(13) 0.0079(14) 0.0022(14)
C13 0.0499(19) 0.060(2) 0.0370(16) -0.0013(15) 0.0057(14) 0.0092(16)
C14 0.053(2) 0.083(3) 0.0484(19) -0.0069(18) 0.0062(17) 0.0098(19)
C15 0.058(2) 0.085(3) 0.057(2) -0.001(2) 0.0153(18) 0.015(2)
C16 0.069(2) 0.059(2) 0.0478(19) 0.0027(16) 0.0057(18) 0.0108(18)
C17 0.0415(16) 0.0301(15) 0.0307(13) 0.0019(11) 0.0105(12) 0.0025(12)
C18 0.0468(17) 0.0288(15) 0.0361(15) 0.0024(11) 0.0091(13) -0.0002(12)
C19 0.0468(18) 0.0412(18) 0.0344(15) -0.0029(12) 0.0093(13) -0.0035(14)
C20 0.059(2) 0.0398(19) 0.0463(18) 0.0013(14) 0.0122(15) -0.0010(15)
C21 0.064(2) 0.055(2) 0.052(2) -0.0053(16) 0.0126(17) -0.0092(18)
C22 0.057(2) 0.062(2) 0.0470(19) -0.0123(16) 0.0111(16) -0.0068(18)
C23 0.0461(18) 0.057(2) 0.0423(17) 0.0010(15) 0.0079(14) -0.0009(16)
C24 0.0438(17) 0.0414(18) 0.0337(14) -0.0004(12) 0.0089(12) 0.0006(13)
C25 0.075(2) 0.046(2) 0.0416(18) 0.0025(15) 0.0137(17) 0.0131(18)
C26 0.065(2) 0.051(2) 0.0436(17) 0.0032(15) 0.0099(16) 0.0041(17)
C27 0.067(3) 0.078(3) 0.102(4) -0.004(3) 0.018(3) 0.006(2)
C28 0.108(4) 0.062(3) 0.055(2) -0.0017(18) 0.022(2) 0.004(2)
C29 0.091(3) 0.059(3) 0.068(3) 0.002(2) 0.011(2) 0.009(2)
C30 0.0427(17) 0.0372(17) 0.0366(15) 0.0014(12) 0.0056(13) 0.0002(13)
C31 0.0463(18) 0.0406(18) 0.0348(14) 0.0043(13) 0.0052(13) 0.0041(14)
C32 0.057(2) 0.0374(17) 0.0408(16) -0.0021(13) 0.0084(14) 0.0038(15)
C33 0.070(2) 0.045(2) 0.0422(17) 0.0020(14) 0.0082(16) 0.0036(16)
C34 0.077(3) 0.051(2) 0.0469(19) -0.0044(16) 0.0063(17) 0.0028(19)
C35 0.084(3) 0.044(2) 0.053(2) -0.0051(16) 0.0138(19) 0.0023(19)
C36 0.067(2) 0.0387(19) 0.061(2) -0.0003(16) 0.0094(18) 0.0094(16)
C37 0.055(2) 0.0358(18) 0.0423(16) 0.0015(13) 0.0054(14) 0.0017(14)
C38 0.084(3) 0.049(2) 0.069(3) -0.0040(19) -0.005(2) 0.008(2)
C39 0.081(3) 0.052(2) 0.074(3) -0.003(2) -0.007(2) 0.008(2)
C40 0.077(14) 0.064(13) 0.092(14) -0.005(11) 0.023(12) -0.003(12)
C42 0.136(17) 0.118(17) 0.096(16) -0.023(14) 0.001(13) 0.001(15)
C41 0.125(16) 0.088(15) 0.103(15) -0.001(13) 0.013(13) -0.011(13)
C42A 0.151(7) 0.092(5) 0.095(5) -0.020(4) -0.020(5) 0.035(5)
C40A 0.116(6) 0.083(4) 0.092(4) -0.007(3) 0.024(4) 0.000(4)
C41A 0.125(7) 0.134(7) 0.126(6) -0.018(5) 0.022(5) -0.031(5)

loop_
_atom_type_symbol
_atom_type_description
_atom_type_scat_dispersion_real
_atom_type_scat_dispersion_imag
_atom_type_scat_source
C C 0.0033 0.0016 'International Tables Vol C Tables 4.2.6.8 and 6.1.1.4'
H H 0.0000 0.0000 'International Tables Vol C Tables 4.2.6.8 and 6.1.1.4'
N N 0.0061 0.0033 'International Tables Vol C Tables 4.2.6.8 and 6.1.1.4'
O O 0.0106 0.0060 'International Tables Vol C Tables 4.2.6.8 and 6.1.1.4'

loop_
_geom_angle_atom_site_label_1
_geom_angle_atom_site_label_2
_geom_angle_atom_site_label_3
_geom_angle
C5 N1 H1 114.7
C5 N1 C6 130.5(3)
C6 N1 H1 114.7
C10 N2 H2 115.8
C12 N2 H2 115.8
C12 N2 C10 128.3(3)
N4 N3 C17 109.5(3)
N3 N4 N5 106.7(2)
N4 N5 C19 121.3(2)
C18 N5 N4 109.4(2)
C18 N5 C19 129.2(3)
N7 N6 C30 109.4(2)
N6 N7 N8 106.9(2)
N7 N8 C32 121.2(2)
C31 N8 N7 110.6(2)
C31 N8 C32 128.2(2)
C24 N9 H9 115.5
C25 N9 H9 115.5
C25 N9 C24 128.9(3)
C37 N10 H10 115.8
C38 N10 H10 115.8
C38 N10 C37 128.4(3)
H1A C1 H1B 109.5
H1A C1 H1C 109.5
H1B C1 H1C 109.5
C4 C1 H1A 109.5
C4 C1 H1B 109.5
C4 C1 H1C 109.5
H2A C2 H2B 109.5
H2A C2 H2C 109.5
H2B C2 H2C 109.5
C4 C2 H2A 109.5
C4 C2 H2B 109.5
C4 C2 H2C 109.5
H3A C3 H3B 109.5
H3A C3 H3C 109.5
H3B C3 H3C 109.5
C4 C3 H3A 109.5
C4 C3 H3B 109.5
C4 C3 H3C 109.5
C2 C4 C1 108.8(4)
C2 C4 C3 113.7(4)
C2 C4 C5 110.8(4)
C3 C4 C1 104.8(4)
C3 C4 C5 113.8(3)
C5 C4 C1 104.1(3)
O1 C5 N1 123.5(3)
O1 C5 C4 118.7(3)
N1 C5 C4 117.8(3)
C7 C6 N1 118.0(3)
C11 C6 N1 121.1(3)
C11 C6 C7 121.0(3)
C6 C7 C17 125.4(3)
C8 C7 C6 116.6(3)
C8 C7 C17 118.1(2)
C7 C8 H8 117.7
C9 C8 C7 124.5(3)
C9 C8 H8 117.7
C8 C9 C10 117.2(3)
C8 C9 C30 119.2(3)
C10 C9 C30 123.5(3)
N2 C10 C9 117.9(3)
C11 C10 N2 121.8(3)
C11 C10 C9 120.3(3)
C6 C11 H11 119.8
C10 C11 C6 120.4(3)
C10 C11 H11 119.8
O2 C12 N2 123.6(3)
O2 C12 C13 121.4(3)
N2 C12 C13 114.8(3)
C14 C13 C12 107.8(3)
C14 C13 C15 108.9(3)
C15 C13 C12 106.8(3)
C16 C13 C12 113.5(3)
C16 C13 C14 109.8(3)
C16 C13 C15 109.8(3)
C13 C14 H14A 109.5
C13 C14 H14B 109.5
C13 C14 H14C 109.5
H14A C14 H14B 109.5
H14A C14 H14C 109.5
H14B C14 H14C 109.5
C13 C15 H15A 109.5
C13 C15 H15B 109.5
C13 C15 H15C 109.5
H15A C15 H15B 109.5
H15A C15 H15C 109.5
H15B C15 H15C 109.5
C13 C16 H16A 109.5
C13 C16 H16B 109.5
C13 C16 H16C 109.5
H16A C16 H16B 109.5
H16A C16 H16C 109.5
H16B C16 H16C 109.5
N3 C17 C7 122.2(3)
C18 C17 N3 108.0(3)
C18 C17 C7 129.7(3)
N5 C18 C17 106.4(3)
N5 C18 H18 126.8
C17 C18 H18 126.8
C20 C19 N5 117.4(3)
C20 C19 C24 120.0(3)
C24 C19 N5 122.5(3)
C19 C20 H20 119.5
C19 C20 C21 121.1(3)
C21 C20 H20 119.5
C20 C21 H21 120.4
C22 C21 C20 119.3(4)
C22 C21 H21 120.4
C21 C22 H22 119.9
C23 C22 C21 120.1(3)
C23 C22 H22 119.9
C22 C23 H23 118.8
C22 C23 C24 122.4(3)
C24 C23 H23 118.8
N9 C24 C19 119.6(3)
C23 C24 N9 123.3(3)
C23 C24 C19 117.1(3)
O3 C25 N9 125.1(13)
O3 C25 C26 115.5(16)
O3' C25 N9 122.5(7)
O3' C25 C26 121.9(7)
N9 C25 C26 115.3(3)
C27 C26 C25 106.2(3)
C27 C26 C28 106.2(4)
C28 C26 C25 113.6(3)
C29 C26 C25 109.1(3)
C29 C26 C27 112.9(4)
C29 C26 C28 108.8(4)
C26 C27 H27A 109.5
C26 C27 H27B 109.5
C26 C27 H27C 109.5
H27A C27 H27B 109.5
H27A C27 H27C 109.5
H27B C27 H27C 109.5
C26 C28 H28A 109.5
C26 C28 H28B 109.5
C26 C28 H28C 109.5
H28A C28 H28B 109.5
H28A C28 H28C 109.5
H28B C28 H28C 109.5
C26 C29 H29A 109.5
C26 C29 H29B 109.5
C26 C29 H29C 109.5
H29A C29 H29B 109.5
H29A C29 H29C 109.5
H29B C29 H29C 109.5
N6 C30 C9 123.6(3)
C31 C30 N6 107.4(3)
C31 C30 C9 129.0(3)
N8 C31 C30 105.7(3)
N8 C31 H31 127.1
C30 C31 H31 127.1
C33 C32 N8 116.8(3)
C33 C32 C37 121.9(3)
C37 C32 N8 121.2(3)
C32 C33 H33 119.7
C32 C33 C34 120.6(3)
C34 C33 H33 119.7
C33 C34 H34 120.5
C33 C34 C35 119.1(3)
C35 C34 H34 120.5
C34 C35 H35 119.6
C36 C35 C34 120.7(3)
C36 C35 H35 119.6
C35 C36 H36 119.4
C35 C36 C37 121.2(3)
C37 C36 H36 119.4
N10 C37 C32 120.4(3)
N10 C37 C36 123.2(3)
C32 C37 C36 116.4(3)
O4 C38 N10 122.3(4)
O4 C38 C39 121.0(4)
N10 C38 C39 116.6(4)
C40 C39 C38 109.6(15)
C40 C39 C42 101(3)
C40 C39 C41 125(2)
C42 C39 C38 111.5(16)
C41 C39 C38 104.2(16)
C41 C39 C42 105(3)
C42A C39 C38 115.3(4)
C42A C39 C40A 109.9(6)
C42A C39 C41A 109.5(6)
C40A C39 C38 107.3(4)
C40A C39 C41A 107.7(6)
C41A C39 C38 106.9(5)
C39 C40 H40A 109.5
C39 C40 H40B 109.5
C39 C40 H40C 109.5
H40A C40 H40B 109.5
H40A C40 H40C 109.5
H40B C40 H40C 109.5
C39 C42 H42A 117.9
C39 C42 H42B 106.3
C39 C42 H42C 103.9
H42A C42 H42B 109.5
H42A C42 H42C 109.5
H42B C42 H42C 109.4
C39 C41 H41A 110.8
C39 C41 H41B 111.5
C39 C41 H41C 106.0
H41A C41 H41B 109.5
H41A C41 H41C 109.5
H41B C41 H41C 109.5
C39 C42A H42D 110.5
C39 C42A H42E 109.4
C39 C42A H42F 108.5
H42D C42A H42E 109.5
H42D C42A H42F 109.5
H42E C42A H42F 109.5
C39 C40A H40D 109.5
C39 C40A H40E 109.5
C39 C40A H40F 109.5
H40D C40A H40E 109.5
H40D C40A H40F 109.5
H40E C40A H40F 109.5
C39 C41A H41D 109.5
C39 C41A H41E 109.5
C39 C41A H41F 109.5
H41D C41A H41E 109.5
H41D C41A H41F 109.5
H41E C41A H41F 109.5

loop_
_geom_bond_atom_site_label_1
_geom_bond_atom_site_label_2
_geom_bond_distance
O1 C5 1.235(4)
O2 C12 1.218(4)
O3 C25 1.197(16)
O3' C25 1.254(10)
O4 C38 1.225(5)
N1 H1 0.8800
N1 C5 1.336(4)
N1 C6 1.431(4)
N2 H2 0.8800
N2 C10 1.421(4)
N2 C12 1.368(4)
N3 N4 1.311(4)
N3 C17 1.353(4)
N4 N5 1.365(4)
N5 C18 1.342(4)
N5 C19 1.440(4)
N6 N7 1.320(4)
N6 C30 1.381(4)
N7 N8 1.357(4)
N8 C31 1.355(4)
N8 C32 1.438(4)
N9 H9 0.8800
N9 C24 1.406(4)
N9 C25 1.336(4)
N10 H10 0.8800
N10 C37 1.382(4)
N10 C38 1.363(5)
C1 H1A 0.9800
C1 H1B 0.9800
C1 H1C 0.9800
C1 C4 1.562(7)
C2 H2A 0.9800
C2 H2B 0.9800
C2 H2C 0.9800
C2 C4 1.470(7)
C3 H3A 0.9800
C3 H3B 0.9800
C3 H3C 0.9800
C3 C4 1.533(6)
C4 C5 1.536(5)
C6 C7 1.412(4)
C6 C11 1.391(4)
C7 C8 1.388(4)
C7 C17 1.479(4)
C8 H8 0.9500
C8 C9 1.379(4)
C9 C10 1.422(4)
C9 C30 1.461(4)
C10 C11 1.384(4)
C11 H11 0.9500
C12 C13 1.549(4)
C13 C14 1.538(5)
C13 C15 1.547(5)
C13 C16 1.519(5)
C14 H14A 0.9800
C14 H14B 0.9800
C14 H14C 0.9800
C15 H15A 0.9800
C15 H15B 0.9800
C15 H15C 0.9800
C16 H16A 0.9800
C16 H16B 0.9800
C16 H16C 0.9800
C17 C18 1.350(4)
C18 H18 0.9500
C19 C20 1.372(5)
C19 C24 1.432(4)
C20 H20 0.9500
C20 C21 1.392(5)
C21 H21 0.9500
C21 C22 1.387(5)
C22 H22 0.9500
C22 C23 1.366(5)
C23 H23 0.9500
C23 C24 1.392(4)
C25 C26 1.547(5)
C26 C27 1.528(6)
C26 C28 1.538(5)
C26 C29 1.501(5)
C27 H27A 0.9800
C27 H27B 0.9800
C27 H27C 0.9800
C28 H28A 0.9800
C28 H28B 0.9800
C28 H28C 0.9800
C29 H29A 0.9800
C29 H29B 0.9800
C29 H29C 0.9800
C30 C31 1.371(4)
C31 H31 0.9500
C32 C33 1.378(4)
C32 C37 1.410(5)
C33 H33 0.9500
C33 C34 1.387(5)
C34 H34 0.9500
C34 C35 1.398(6)
C35 H35 0.9500
C35 C36 1.375(5)
C36 H36 0.9500
C36 C37 1.428(5)
C38 C39 1.550(6)
C39 C40 1.529(10)
C39 C42 1.543(10)
C39 C41 1.538(10)
C39 C42A 1.521(7)
C39 C40A 1.526(7)
C39 C41A 1.533(7)
C40 H40A 0.9800
C40 H40B 0.9800
C40 H40C 0.9800
C42 H42A 0.9797
C42 H42B 0.9802
C42 H42C 0.9801
C41 H41A 0.9800
C41 H41B 0.9799
C41 H41C 0.9799
C42A H42D 0.9799
C42A H42E 0.9799
C42A H42F 0.9801
C40A H40D 0.9800
C40A H40E 0.9800
C40A H40F 0.9800
C41A H41D 0.9800
C41A H41E 0.9800
C41A H41F 0.9800

loop_
_geom_hbond_atom_site_label_D
_geom_hbond_atom_site_label_H
_geom_hbond_atom_site_label_A
_geom_hbond_distance_DH
_geom_hbond_distance_HA
_geom_hbond_distance_DA
_geom_hbond_angle_DHA
N1 H1 N3 0.88 1.98 2.713(4) 139.4
N2 H2 N6 0.88 2.05 2.759(4) 137.2
N9 H9 N4 0.88 1.90 2.636(4) 139.6
N10 H10 N7 0.88 2.05 2.746(4) 135.8

loop_
_geom_torsion_atom_site_label_1
_geom_torsion_atom_site_label_2
_geom_torsion_atom_site_label_3
_geom_torsion_atom_site_label_4
_geom_torsion
O2 C12 C13 C14 -25.7(5)
O2 C12 C13 C15 91.3(4)
O2 C12 C13 C16 -147.6(3)
O3 C25 C26 C27 83(3)
O3 C25 C26 C28 -160(3)
O3 C25 C26 C29 -39(3)
O3' C25 C26 C27 111.2(17)
O3' C25 C26 C28 -132.4(17)
O3' C25 C26 C29 -10.8(18)
O4 C38 C39 C40 30.8(19)
O4 C38 C39 C42 141(3)
O4 C38 C39 C41 -106(2)
O4 C38 C39 C42A -169.7(7)
O4 C38 C39 C40A 67.5(7)
O4 C38 C39 C41A -47.7(7)
N1 C6 C7 C8 -177.0(3)
N1 C6 C7 C17 2.6(5)
N1 C6 C11 C10 178.0(3)
N2 C10 C11 C6 -177.9(3)
N2 C12 C13 C14 159.0(3)
N2 C12 C13 C15 -84.0(4)
N2 C12 C13 C16 37.1(4)
N3 N4 N5 C18 -2.0(4)
N3 N4 N5 C19 -178.6(3)
N3 C17 C18 N5 0.5(3)
N4 N3 C17 C7 179.4(3)
N4 N3 C17 C18 -1.8(4)
N4 N5 C18 C17 0.9(3)
N4 N5 C19 C20 167.2(3)
N4 N5 C19 C24 -15.8(5)
N5 C19 C20 C21 176.6(3)
N5 C19 C24 N9 3.8(5)
N5 C19 C24 C23 -176.4(3)
N6 N7 N8 C31 0.3(4)
N6 N7 N8 C32 178.4(3)
N6 C30 C31 N8 -1.0(4)
N7 N6 C30 C9 -177.5(3)
N7 N6 C30 C31 1.2(4)
N7 N8 C31 C30 0.4(4)
N7 N8 C32 C33 -143.3(3)
N7 N8 C32 C37 35.6(5)
N8 C32 C33 C34 -180.0(3)
N8 C32 C37 N10 0.2(5)
N8 C32 C37 C36 -179.1(3)
N9 C25 C26 C27 -75.2(4)
N9 C25 C26 C28 41.1(5)
N9 C25 C26 C29 162.7(4)
N10 C38 C39 C40 -149.0(19)
N10 C38 C39 C42 -38(3)
N10 C38 C39 C41 75(2)
N10 C38 C39 C42A 10.4(8)
N10 C38 C39 C40A -112.3(6)
N10 C38 C39 C41A 132.4(6)
C1 C4 C5 O1 -69.6(5)
C1 C4 C5 N1 109.6(4)
C2 C4 C5 O1 47.3(5)
C2 C4 C5 N1 -133.6(4)
C3 C4 C5 O1 176.9(4)
C3 C4 C5 N1 -4.0(6)
C5 N1 C6 C7 -168.1(3)
C5 N1 C6 C11 11.7(5)
C6 N1 C5 O1 7.9(6)
C6 N1 C5 C4 -171.2(3)
C6 C7 C8 C9 -2.0(5)
C6 C7 C17 N3 -9.9(5)
C6 C7 C17 C18 171.6(3)
C7 C6 C11 C10 -2.3(5)
C7 C8 C9 C10 -0.4(5)
C7 C8 C9 C30 175.8(3)
C7 C17 C18 N5 179.2(3)
C8 C7 C17 N3 169.7(3)
C8 C7 C17 C18 -8.8(5)
C8 C9 C10 N2 179.3(3)
C8 C9 C10 C11 1.6(4)
C8 C9 C30 N6 156.9(3)
C8 C9 C30 C31 -21.4(5)
C9 C10 C11 C6 -0.2(5)
C9 C30 C31 N8 177.6(3)
C10 N2 C12 O2 -8.8(5)
C10 N2 C12 C13 166.4(3)
C10 C9 C30 N6 -27.1(5)
C10 C9 C30 C31 154.5(3)
C11 C6 C7 C8 3.3(4)
C11 C6 C7 C17 -177.1(3)
C12 N2 C10 C9 -159.7(3)
C12 N2 C10 C11 18.1(5)
C17 N3 N4 N5 2.3(4)
C17 C7 C8 C9 178.4(3)
C18 N5 C19 C20 -8.6(5)
C18 N5 C19 C24 168.4(3)
C19 N5 C18 C17 177.1(3)
C19 C20 C21 C22 -0.3(6)
C20 C19 C24 N9 -179.3(3)
C20 C19 C24 C23 0.5(5)
C20 C21 C22 C23 1.1(6)
C21 C22 C23 C24 -1.1(6)
C22 C23 C24 N9 -179.9(3)
C22 C23 C24 C19 0.3(5)
C24 N9 C25 O3 26(3)
C24 N9 C25 O3' -4.5(18)
C24 N9 C25 C26 -178.0(3)
C24 C19 C20 C21 -0.5(5)
C25 N9 C24 C19 -174.4(3)
C25 N9 C24 C23 5.9(6)
C30 N6 N7 N8 -0.9(4)
C30 C9 C10 N2 3.3(4)
C30 C9 C10 C11 -174.4(3)
C31 N8 C32 C33 34.5(5)
C31 N8 C32 C37 -146.7(3)
C32 N8 C31 C30 -177.5(3)
C32 C33 C34 C35 -0.2(6)
C33 C32 C37 N10 179.0(3)
C33 C32 C37 C36 -0.3(5)
C33 C34 C35 C36 -1.8(6)
C34 C35 C36 C37 2.8(6)
C35 C36 C37 N10 179.0(4)
C35 C36 C37 C32 -1.8(6)
C37 N10 C38 O4 3.2(8)
C37 N10 C38 C39 -177.0(4)
C37 C32 C33 C34 1.2(6)
C38 N10 C37 C32 161.0(4)
C38 N10 C37 C36 -19.9(6)

loop_
_platon_squeeze_void_nr
_platon_squeeze_void_average_x
_platon_squeeze_void_average_y
_platon_squeeze_void_average_z
_platon_squeeze_void_volume
_platon_squeeze_void_count_electrons
_platon_squeeze_void_content
1 0.499 0.000 -0.001 583 207 ' '
2 0.500 0.500 -0.500 583 207 ' '
